data_4345411
loop_
_publ_author_name
'Thu\'ery, Pierre'
'Harrowfield, Jack'

_publ_section_title
;
 Coordination Polymers and Cage-Containing Frameworks in Uranyl Ion
 Complexes with rac- and (1R,2R)-trans-1,2-Cyclohexanedicarboxylates:
 Consequences of Chirality.
;
_journal_issue 3
_journal_name_full 'Inorganic chemistry'
_journal_page_first 1455
_journal_page_last 1469
_journal_paper_doi 10.1021/acs.inorgchem.6b02537
_journal_volume 56
_journal_year 2017
_chemical_absolute_configuration syn
_chemical_formula_sum 'C8 H10 O6 U'
_chemical_formula_weight 440.19
_space_group_crystal_system monoclinic
_space_group_IT_number 4
_space_group_name_Hall 'P 2yb'
_space_group_name_H-M_alt 'P 1 21 1'
_symmetry_space_group_name_Hall 'P 2yb'
_symmetry_space_group_name_H-M 'P 1 21 1'
_atom_sites_solution_hydrogens geom
_audit_creation_method SHELXL-2014
_cell_angle_alpha 90
_cell_angle_beta 96.105(4)
_cell_angle_gamma 90
_cell_formula_units_Z 2
_cell_length_a 5.2473(2)
_cell_length_b 12.9276(8)
_cell_length_c 7.6949(5)
_cell_measurement_reflns_used 30251
_cell_measurement_temperature 150(2)
_cell_measurement_theta_max 30.51
_cell_measurement_theta_min 3.09
_cell_volume 519.02(5)
_computing_cell_refinement 'HKL2000 (Otwinowski & Minor, 1997)'
_computing_data_collection 'COLLECT (Nonius, 1998)'
_computing_data_reduction 'HKL2000 (Otwinowski & Minor, 1997)'
_computing_molecular_graphics 'SHELXTL (Sheldrick, 2008)'
_computing_publication_material 'SHELXTL (Sheldrick, 2008); PLATON (Spek, 2003)'
_computing_structure_refinement 'SHELXL (Sheldrick, 2015)'
_computing_structure_solution 'SHELXT (Sheldrick, 2015)'
_diffrn_ambient_temperature 150(2)
_diffrn_measured_fraction_theta_full 0.998
_diffrn_measured_fraction_theta_max 0.999
_diffrn_measurement_device_type 'Nonius Kappa-CCD area-detector diffractometer'
_diffrn_measurement_method '2 \f and 13 \w scans with 2\% steps (792 frames)'
_diffrn_radiation_monochromator graphite
_diffrn_radiation_source 'fine-focus sealed tube'
_diffrn_radiation_type MoK\a
_diffrn_radiation_wavelength 0.71073
_diffrn_reflns_av_R_equivalents 0.0167
_diffrn_reflns_av_unetI/netI 0.0223
_diffrn_reflns_Laue_measured_fraction_full 0.998
_diffrn_reflns_Laue_measured_fraction_max 0.999
_diffrn_reflns_limit_h_max 7
_diffrn_reflns_limit_h_min -7
_diffrn_reflns_limit_k_max 18
_diffrn_reflns_limit_k_min -18
_diffrn_reflns_limit_l_max 10
_diffrn_reflns_limit_l_min -10
_diffrn_reflns_number 30251
_diffrn_reflns_point_group_measured_fraction_full 0.999
_diffrn_reflns_point_group_measured_fraction_max 0.999
_diffrn_reflns_theta_full 25.242
_diffrn_reflns_theta_max 30.506
_diffrn_reflns_theta_min 3.094
_diffrn_standards_decay_% 0
_diffrn_standards_interval_time 0
_diffrn_standards_number 0
_exptl_absorpt_coefficient_mu 15.642
_exptl_absorpt_correction_T_max 0.457
_exptl_absorpt_correction_T_min 0.242
_exptl_absorpt_correction_type multi-scan
_exptl_absorpt_process_details 'SCALEPACK (Otwinowski & Minor, 1997)'
_exptl_crystal_colour 'translucent light yellow'
_exptl_crystal_density_diffrn 2.817
_exptl_crystal_description lath
_exptl_crystal_F_000 396
_exptl_crystal_size_max 0.18
_exptl_crystal_size_mid 0.11
_exptl_crystal_size_min 0.05
_refine_diff_density_max 1.851
_refine_diff_density_min -2.211
_refine_diff_density_rms 0.218
_refine_ls_abs_structure_details
;
The pure enantiomer of the ligand has been used.
;
_refine_ls_abs_structure_Flack -0.002(15)
_refine_ls_extinction_method none
_refine_ls_goodness_of_fit_ref 1.058
_refine_ls_hydrogen_treatment constr
_refine_ls_matrix_type full
_refine_ls_number_parameters 137
_refine_ls_number_reflns 3161
_refine_ls_number_restraints 1
_refine_ls_restrained_S_all 1.057
_refine_ls_R_factor_all 0.0270
_refine_ls_R_factor_gt 0.0259
_refine_ls_shift/su_max 0.000
_refine_ls_shift/su_mean 0.000
_refine_ls_structure_factor_coef Fsqd
_refine_ls_weighting_details 'w=1/[\s^2^(Fo^2^)+(0.0496P)^2^] where P=(Fo^2^+2Fc^2^)/3'
_refine_ls_weighting_scheme calc
_refine_ls_wR_factor_gt 0.0651
_refine_ls_wR_factor_ref 0.0657
_reflns_Friedel_coverage 0.924
_reflns_Friedel_fraction_full 1.000
_reflns_Friedel_fraction_max 1.000
_reflns_number_gt 3050
_reflns_number_total 3161
_reflns_threshold_expression 'I > 2\s(I)'
_cod_data_source_file ic6b02537_si_002.cif
_cod_data_source_block 1
_cod_database_code 4345411
_shelx_space_group_comment
;
The symmetry employed for this shelxl refinement is uniquely defined
by the following loop, which should always be used as a source of
symmetry information in preference to the above space-group names.
They are only intended as comments.
;
_shelxl_version_number 2014-3

loop_
_space_group_symop_operation_xyz
'x, y, z'
'-x, y+1/2, -z'

loop_
_atom_site_label
_atom_site_type_symbol
_atom_site_fract_x
_atom_site_fract_y
_atom_site_fract_z
_atom_site_U_iso_or_equiv
_atom_site_adp_type
_atom_site_occupancy
_atom_site_site_symmetry_order
_atom_site_calc_flag
_atom_site_refinement_flags_posn
_atom_site_refinement_flags_adp
U1 U 0.38778(3) 0.89387(6) 0.98475(2) 0.01878(8) Uani 1 1 d . .
O1 O 0.3024(12) 0.8252(5) 0.7886(9) 0.0333(13) Uani 1 1 d . .
O2 O 0.4706(13) 0.9632(5) 1.1797(8) 0.0328(13) Uani 1 1 d . .
O3 O 0.0505(11) 1.0042(4) 0.9173(7) 0.0239(10) Uani 1 1 d . .
O4 O -0.3652(12) 1.0020(5) 0.8279(9) 0.0310(13) Uani 1 1 d . .
O5 O 0.2719(11) 1.2864(5) 0.9466(8) 0.0276(12) Uani 1 1 d . .
O6 O -0.1418(12) 1.2825(6) 0.8629(10) 0.0354(14) Uani 1 1 d . .
C1 C -0.0977(14) 1.1042(5) 0.6637(9) 0.0177(12) Uani 1 1 d . .
H1 H -0.2564 1.1462 0.6343 0.021 Uiso 1 1 calc R U
C2 C 0.1276(13) 1.1780(6) 0.7044(10) 0.0180(12) Uani 1 1 d . .
H2 H 0.2857 1.1369 0.7410 0.022 Uiso 1 1 calc R U
C3 C 0.1700(18) 1.2420(7) 0.5418(10) 0.0242(14) Uani 1 1 d . .
H3A H 0.0194 1.2870 0.5107 0.029 Uiso 1 1 calc R U
H3B H 0.3219 1.2870 0.5683 0.029 Uiso 1 1 calc R U
C4 C 0.2104(16) 1.1725(7) 0.3872(11) 0.0278(15) Uani 1 1 d . .
H4A H 0.3695 1.1318 0.4143 0.033 Uiso 1 1 calc R U
H4B H 0.2305 1.2157 0.2833 0.033 Uiso 1 1 calc R U
C5 C -0.0166(17) 1.0988(7) 0.3465(10) 0.0272(16) Uani 1 1 d . .
H5A H -0.1732 1.1394 0.3099 0.033 Uiso 1 1 calc R U
H5B H 0.0166 1.0528 0.2485 0.033 Uiso 1 1 calc R U
C6 C -0.0593(17) 1.0337(6) 0.5054(10) 0.0219(14) Uani 1 1 d . .
H6A H 0.0904 0.9881 0.5351 0.026 Uiso 1 1 calc R U
H6B H -0.2125 0.9895 0.4782 0.026 Uiso 1 1 calc R U
C7 C -0.1409(13) 1.0325(5) 0.8148(9) 0.0181(12) Uani 1 1 d . .
C8 C 0.0818(15) 1.2530(6) 0.8482(10) 0.0223(13) Uani 1 1 d . .

loop_
_atom_site_aniso_label
_atom_site_aniso_U_11
_atom_site_aniso_U_22
_atom_site_aniso_U_33
_atom_site_aniso_U_23
_atom_site_aniso_U_13
_atom_site_aniso_U_12
U1 0.01625(12) 0.01933(12) 0.02068(12) 0.00364(13) 0.00157(7) -0.00111(13)
O1 0.039(3) 0.025(3) 0.034(3) -0.003(2) -0.003(2) 0.000(2)
O2 0.037(3) 0.031(3) 0.029(3) -0.002(2) -0.003(3) 0.001(3)
O3 0.023(3) 0.025(3) 0.023(2) 0.006(2) 0.0031(19) 0.003(2)
O4 0.020(3) 0.033(3) 0.040(3) 0.013(3) 0.004(2) -0.002(2)
O5 0.023(3) 0.031(3) 0.028(3) -0.005(2) 0.000(2) -0.001(2)
O6 0.022(3) 0.039(3) 0.045(4) -0.022(3) 0.004(2) 0.000(2)
C1 0.020(3) 0.017(3) 0.017(3) 0.001(2) 0.004(2) -0.001(3)
C2 0.014(3) 0.019(3) 0.021(3) -0.001(2) 0.001(2) -0.002(3)
C3 0.026(4) 0.025(4) 0.022(3) 0.003(3) 0.003(3) -0.003(3)
C4 0.027(4) 0.035(4) 0.022(4) -0.001(3) 0.005(3) -0.005(3)
C5 0.030(4) 0.032(4) 0.020(3) -0.003(3) 0.004(3) 0.001(3)
C6 0.026(3) 0.017(3) 0.023(3) -0.005(3) 0.001(3) -0.002(3)
C7 0.017(3) 0.015(3) 0.022(3) 0.002(2) 0.005(2) 0.000(2)
C8 0.024(3) 0.019(3) 0.025(3) -0.001(3) 0.010(3) 0.001(3)

loop_
_atom_type_symbol
_atom_type_description
_atom_type_scat_dispersion_real
_atom_type_scat_dispersion_imag
_atom_type_scat_source
C C 0.0033 0.0016 'International Tables Vol C Tables 4.2.6.8 and 6.1.1.4'
H H 0.0000 0.0000 'International Tables Vol C Tables 4.2.6.8 and 6.1.1.4'
O O 0.0106 0.0060 'International Tables Vol C Tables 4.2.6.8 and 6.1.1.4'
U U -9.6767 9.6646 'International Tables Vol C Tables 4.2.6.8 and 6.1.1.4'

loop_
_geom_angle_atom_site_label_1
_geom_angle_atom_site_label_2
_geom_angle_atom_site_label_3
_geom_angle
_geom_angle_site_symmetry_1
_geom_angle_site_symmetry_3
O2 U1 O1 179.4(3) . .
O2 U1 O5 89.8(3) . 2_647
O1 U1 O5 90.8(3) . 2_647
O2 U1 O3 89.5(3) . .
O1 U1 O3 90.0(2) . .
O5 U1 O3 179.0(2) 2_647 .
O2 U1 O4 92.0(3) . 1_655
O1 U1 O4 87.9(3) . 1_655
O5 U1 O4 91.2(2) 2_647 1_655
O3 U1 O4 88.2(2) . 1_655
O2 U1 O6 89.2(3) . 2_547
O1 U1 O6 90.9(3) . 2_547
O5 U1 O6 88.2(2) 2_647 2_547
O3 U1 O6 92.5(2) . 2_547
O4 U1 O6 178.7(3) 1_655 2_547
C7 O3 U1 150.0(5) . .
C7 O4 U1 143.9(5) . 1_455
C8 O5 U1 153.8(6) . 2_657
C8 O6 U1 144.0(5) . 2_557
C7 C1 C2 113.5(6) . .
C7 C1 C6 106.5(5) . .
C2 C1 C6 111.5(6) . .
C7 C1 H1 108.4 . .
C2 C1 H1 108.4 . .
C6 C1 H1 108.4 . .
C8 C2 C1 111.8(6) . .
C8 C2 C3 107.4(6) . .
C1 C2 C3 110.2(6) . .
C8 C2 H2 109.1 . .
C1 C2 H2 109.1 . .
C3 C2 H2 109.1 . .
C4 C3 C2 111.3(7) . .
C4 C3 H3A 109.4 . .
C2 C3 H3A 109.4 . .
C4 C3 H3B 109.4 . .
C2 C3 H3B 109.4 . .
H3A C3 H3B 108.0 . .
C3 C4 C5 110.9(7) . .
C3 C4 H4A 109.5 . .
C5 C4 H4A 109.5 . .
C3 C4 H4B 109.5 . .
C5 C4 H4B 109.5 . .
H4A C4 H4B 108.0 . .
C6 C5 C4 111.0(7) . .
C6 C5 H5A 109.4 . .
C4 C5 H5A 109.4 . .
C6 C5 H5B 109.4 . .
C4 C5 H5B 109.4 . .
H5A C5 H5B 108.0 . .
C5 C6 C1 110.4(6) . .
C5 C6 H6A 109.6 . .
C1 C6 H6A 109.6 . .
C5 C6 H6B 109.6 . .
C1 C6 H6B 109.6 . .
H6A C6 H6B 108.1 . .
O4 C7 O3 123.3(7) . .
O4 C7 C1 118.0(6) . .
O3 C7 C1 118.7(6) . .
O6 C8 O5 122.0(7) . .
O6 C8 C2 119.1(7) . .
O5 C8 C2 118.8(7) . .

loop_
_geom_bond_atom_site_label_1
_geom_bond_atom_site_label_2
_geom_bond_distance
_geom_bond_site_symmetry_2
U1 O2 1.762(6) .
U1 O1 1.767(6) .
U1 O5 2.279(6) 2_647
U1 O3 2.289(6) .
U1 O4 2.329(6) 1_655
U1 O6 2.331(6) 2_547
O3 C7 1.263(9) .
O4 C7 1.256(9) .
O4 U1 2.329(6) 1_455
O5 C8 1.263(10) .
O5 U1 2.279(6) 2_657
O6 C8 1.250(9) .
O6 U1 2.331(6) 2_557
C1 C7 1.523(9) .
C1 C2 1.525(10) .
C1 C6 1.551(10) .
C1 H1 1.0000 .
C2 C8 1.509(10) .
C2 C3 1.536(11) .
C2 H2 1.0000 .
C3 C4 1.523(12) .
C3 H3A 0.9900 .
C3 H3B 0.9900 .
C4 C5 1.531(12) .
C4 H4A 0.9900 .
C4 H4B 0.9900 .
C5 C6 1.520(11) .
C5 H5A 0.9900 .
C5 H5B 0.9900 .
C6 H6A 0.9900 .
C6 H6B 0.9900 .
